data_4347194
loop_
_publ_author_name
'Neudeck, Sven'
'Maji, Somnath'
'L\'opez, Isidoro'
'Dechert, Sebastian'
'Benet-Buchholz, Jordi'
'Llobet, Antoni'
'Meyer, Franc'

_publ_section_title
;
 Establishing the Family of Diruthenium Water Oxidation Catalysts Based on
 the Bis(bipyridyl)pyrazolate Ligand System.
;
_journal_issue 5
_journal_name_full 'Inorganic chemistry'
_journal_page_first 2508
_journal_page_last 2521
_journal_paper_doi 10.1021/acs.inorgchem.5b02869
_journal_volume 55
_journal_year 2016
_chemical_formula_moiety 'C45 H37 Br N10 O2 Ru2 2+, 2(F6 P -)'
_chemical_formula_sum 'C45 H37 Br F12 N10 O2 P2 Ru2'
_chemical_formula_weight 1321.83
_space_group_crystal_system triclinic
_space_group_IT_number 2
_space_group_name_Hall '-P 1'
_space_group_name_H-M_alt 'P -1'
_atom_sites_solution_hydrogens geom
_audit_creation_method SHELXL-2014/7
_cell_angle_alpha 103.815(4)
_cell_angle_beta 113.005(4)
_cell_angle_gamma 91.383(4)
_cell_formula_units_Z 2
_cell_length_a 13.5233(8)
_cell_length_b 13.9267(7)
_cell_length_c 14.2648(8)
_cell_measurement_reflns_used 29313
_cell_measurement_temperature 133(2)
_cell_measurement_theta_max 26.826
_cell_measurement_theta_min 1.519
_cell_volume 2380.5(2)
_computing_cell_refinement 'X-AREA (Stoe & Cie, 2002)'
_computing_data_collection 'X-AREA (Stoe & Cie, 2002)'
_computing_data_reduction 'X-AREA (Stoe & Cie, 2002)'
_computing_molecular_graphics 'DIAMOND (Brandenburg, 2012)'
_computing_publication_material 'SHELXL-2014 (Sheldrick, 2014)'
_computing_structure_refinement 'SHELXL-2014/7 (Sheldrick, 2014)'
_computing_structure_solution 'SHELXS-2014 (Sheldrick, 2014)'
_diffrn_ambient_temperature 133(2)
_diffrn_measured_fraction_theta_full 0.999
_diffrn_measured_fraction_theta_max 0.990
_diffrn_measurement_device_type 'Stoe IPDS II'
_diffrn_measurement_method \w
_diffrn_radiation_type MoK\a
_diffrn_radiation_wavelength 0.71073
_diffrn_reflns_av_R_equivalents 0.0702
_diffrn_reflns_av_unetI/netI 0.0623
_diffrn_reflns_Laue_measured_fraction_full 0.999
_diffrn_reflns_Laue_measured_fraction_max 0.990
_diffrn_reflns_limit_h_max 17
_diffrn_reflns_limit_h_min -17
_diffrn_reflns_limit_k_max 17
_diffrn_reflns_limit_k_min -17
_diffrn_reflns_limit_l_max 18
_diffrn_reflns_limit_l_min -17
_diffrn_reflns_number 29313
_diffrn_reflns_point_group_measured_fraction_full 0.999
_diffrn_reflns_point_group_measured_fraction_max 0.990
_diffrn_reflns_theta_full 25.242
_diffrn_reflns_theta_max 26.826
_diffrn_reflns_theta_min 1.519
_diffrn_source 'fine-focus sealed tube'
_exptl_absorpt_coefficient_mu 1.640
_exptl_absorpt_correction_T_max 0.9433
_exptl_absorpt_correction_T_min 0.7989
_exptl_absorpt_correction_type numerical
_exptl_absorpt_process_details 'X-RED (Stoe & Cie, 2002)'
_exptl_crystal_colour 'dark red'
_exptl_crystal_density_diffrn 1.844
_exptl_crystal_description block
_exptl_crystal_F_000 1308
_exptl_crystal_size_max 0.140
_exptl_crystal_size_mid 0.130
_exptl_crystal_size_min 0.060
_refine_diff_density_max 1.129
_refine_diff_density_min -1.877
_refine_diff_density_rms 0.133
_refine_ls_extinction_method none
_refine_ls_goodness_of_fit_ref 1.037
_refine_ls_hydrogen_treatment constr
_refine_ls_matrix_type full
_refine_ls_number_parameters 668
_refine_ls_number_reflns 10096
_refine_ls_number_restraints 0
_refine_ls_restrained_S_all 1.037
_refine_ls_R_factor_all 0.0814
_refine_ls_R_factor_gt 0.0562
_refine_ls_shift/su_max 0.001
_refine_ls_shift/su_mean 0.000
_refine_ls_structure_factor_coef Fsqd
_refine_ls_weighting_details 'w=1/[\s^2^(Fo^2^)+(0.0607P)^2^+8.8874P] where P=(Fo^2^+2Fc^2^)/3'
_refine_ls_weighting_scheme calc
_refine_ls_wR_factor_gt 0.1267
_refine_ls_wR_factor_ref 0.1408
_reflns_Friedel_coverage 0.000
_reflns_number_gt 7664
_reflns_number_total 10096
_reflns_threshold_expression 'I > 2\s(I)'
_cod_data_source_file ic5b02869_si_002.cif
_cod_data_source_block sntbr-Br1OAc
_cod_database_code 4347194
_shelx_shelxl_version_number 2014/7
_shelx_space_group_comment
;
The symmetry employed for this shelxl refinement is uniquely defined
by the following loop, which should always be used as a source of
symmetry information in preference to the above space-group names.
They are only intended as comments.
;
_shelx_estimated_absorpt_t_min 0.803
_shelx_estimated_absorpt_t_max 0.908

loop_
_space_group_symop_operation_xyz
'x, y, z'
'-x, -y, -z'

loop_
_atom_site_label
_atom_site_type_symbol
_atom_site_fract_x
_atom_site_fract_y
_atom_site_fract_z
_atom_site_U_iso_or_equiv
_atom_site_adp_type
_atom_site_occupancy
_atom_site_site_symmetry_order
_atom_site_calc_flag
_atom_site_refinement_flags_posn
_atom_site_refinement_flags_adp
Ru1 Ru 0.69504(4) 0.65030(3) 0.35635(3) 0.02173(12) Uani 1 1 d . .
Ru2 Ru 0.78879(4) 0.86365(3) 0.65703(3) 0.02333(12) Uani 1 1 d . .
Br1 Br 1.11499(5) 0.87719(5) 0.48705(5) 0.03132(15) Uani 1 1 d . .
N1 N 0.8234(4) 0.7542(4) 0.4549(4) 0.0262(10) Uani 1 1 d . .
N2 N 0.8517(4) 0.8218(4) 0.5474(4) 0.0262(10) Uani 1 1 d . .
N3 N 0.7840(4) 0.6321(4) 0.2769(4) 0.0260(10) Uani 1 1 d . .
N4 N 0.5980(4) 0.5357(4) 0.2287(4) 0.0260(10) Uani 1 1 d . .
N5 N 0.9211(4) 0.9574(4) 0.7214(4) 0.0258(10) Uani 1 1 d . .
N6 N 0.7743(4) 0.9411(4) 0.7923(4) 0.0273(10) Uani 1 1 d . .
N7 N 0.6169(4) 0.7491(3) 0.2688(3) 0.0232(9) Uani 1 1 d . .
N8 N 0.7666(4) 0.5468(4) 0.4382(4) 0.0282(11) Uani 1 1 d . .
N9 N 0.6999(4) 0.9592(3) 0.5726(3) 0.0237(10) Uani 1 1 d . .
N10 N 0.8706(4) 0.7650(4) 0.7426(4) 0.0299(11) Uani 1 1 d . .
O1 O 0.5837(3) 0.6626(3) 0.4319(3) 0.0288(9) Uani 1 1 d . .
O2 O 0.6411(3) 0.7633(3) 0.5983(3) 0.0272(8) Uani 1 1 d . .
C1 C 0.9861(5) 0.8373(4) 0.4938(4) 0.0262(12) Uani 1 1 d . .
C2 C 0.9034(5) 0.7605(4) 0.4180(4) 0.0243(11) Uani 1 1 d . .
C3 C 0.9501(4) 0.8749(4) 0.5729(4) 0.0236(11) Uani 1 1 d . .
C4 C 0.8808(5) 0.6927(4) 0.3153(4) 0.0252(11) Uani 1 1 d . .
C5 C 0.9400(5) 0.6853(5) 0.2537(5) 0.0289(12) Uani 1 1 d . .
H5 H 1.0067 0.7271 0.2788 0.080 Uiso 1 1 calc R U
C6 C 0.9006(5) 0.6161(5) 0.1550(5) 0.0337(14) Uani 1 1 d . .
H6 H 0.9409 0.6104 0.1128 0.080 Uiso 1 1 calc R U
C7 C 0.8030(5) 0.5554(5) 0.1178(5) 0.0318(13) Uani 1 1 d . .
H7 H 0.7760 0.5079 0.0506 0.080 Uiso 1 1 calc R U
C8 C 0.7458(5) 0.5658(4) 0.1811(4) 0.0287(12) Uani 1 1 d . .
C9 C 0.6409(5) 0.5068(4) 0.1542(4) 0.0267(12) Uani 1 1 d . .
C10 C 0.5883(5) 0.4282(5) 0.0652(5) 0.0333(13) Uani 1 1 d . .
H10 H 0.6195 0.4083 0.0155 0.080 Uiso 1 1 calc R U
C11 C 0.4908(5) 0.3786(5) 0.0480(5) 0.0344(14) Uani 1 1 d . .
H11 H 0.4543 0.3249 -0.0135 0.080 Uiso 1 1 calc R U
C12 C 0.4468(5) 0.4080(5) 0.1213(5) 0.0340(14) Uani 1 1 d . .
H12 H 0.3791 0.3756 0.1104 0.080 Uiso 1 1 calc R U
C13 C 0.5031(5) 0.4859(4) 0.2112(5) 0.0314(13) Uani 1 1 d . .
H13 H 0.4735 0.5047 0.2623 0.080 Uiso 1 1 calc R U
C14 C 0.9910(5) 0.9526(4) 0.6729(4) 0.0259(12) Uani 1 1 d . .
C15 C 1.0871(5) 1.0185(5) 0.7215(5) 0.0320(13) Uani 1 1 d . .
H15 H 1.1374 1.0151 0.6897 0.080 Uiso 1 1 calc R U
C16 C 1.1090(5) 1.0889(5) 0.8165(5) 0.0352(14) Uani 1 1 d . .
H16 H 1.1737 1.1347 0.8489 0.080 Uiso 1 1 calc R U
C17 C 1.0371(5) 1.0927(5) 0.8641(5) 0.0338(14) Uani 1 1 d . .
H17 H 1.0517 1.1412 0.9289 0.080 Uiso 1 1 calc R U
C18 C 0.9427(5) 1.0241(4) 0.8155(4) 0.0258(12) Uani 1 1 d . .
C19 C 0.8604(5) 1.0148(4) 0.8571(4) 0.0297(13) Uani 1 1 d . .
C20 C 0.8649(6) 1.0740(5) 0.9525(5) 0.0350(14) Uani 1 1 d . .
H20 H 0.9233 1.1259 0.9948 0.080 Uiso 1 1 calc R U
C21 C 0.7841(6) 1.0573(5) 0.9857(5) 0.0384(15) Uani 1 1 d . .
H21 H 0.7867 1.0968 1.0511 0.080 Uiso 1 1 calc R U
C22 C 0.6997(6) 0.9821(5) 0.9219(5) 0.0362(14) Uani 1 1 d . .
H22 H 0.6445 0.9682 0.9440 0.080 Uiso 1 1 calc R U
C23 C 0.6956(5) 0.9271(5) 0.8262(5) 0.0304(13) Uani 1 1 d . .
H23 H 0.6353 0.8774 0.7821 0.080 Uiso 1 1 calc R U
C24 C 0.5763(5) 0.6978(4) 0.5178(4) 0.0270(12) Uani 1 1 d . .
C25 C 0.4773(6) 0.6531(5) 0.5270(5) 0.0375(14) Uani 1 1 d . .
H25A H 0.4133 0.6455 0.4609 0.080 Uiso 1 1 calc R U
H25B H 0.4659 0.6975 0.5855 0.080 Uiso 1 1 calc R U
H25C H 0.4893 0.5877 0.5406 0.080 Uiso 1 1 calc R U
C26 C 0.5080(5) 0.7381(4) 0.2181(4) 0.0273(12) Uani 1 1 d . .
H26 H 0.4661 0.6901 0.2297 0.080 Uiso 1 1 calc R U
C27 C 0.4548(5) 0.7946(5) 0.1493(5) 0.0304(13) Uani 1 1 d . .
H27 H 0.3779 0.7852 0.1153 0.080 Uiso 1 1 calc R U
C28 C 0.5136(5) 0.8637(5) 0.1306(5) 0.0319(13) Uani 1 1 d . .
H28 H 0.4787 0.9005 0.0814 0.080 Uiso 1 1 calc R U
C29 C 0.6255(5) 0.8786(5) 0.1854(5) 0.0330(13) Uani 1 1 d . .
H29 H 0.6684 0.9278 0.1764 0.080 Uiso 1 1 calc R U
C30 C 0.6739(5) 0.8206(5) 0.2536(5) 0.0301(13) Uani 1 1 d . .
H30 H 0.7505 0.8316 0.2913 0.080 Uiso 1 1 calc R U
C31 C 0.7795(6) 0.5579(5) 0.5376(5) 0.0410(16) Uani 1 1 d . .
H31 H 0.7597 0.6165 0.5721 0.080 Uiso 1 1 calc R U
C32 C 0.8203(7) 0.4885(6) 0.5939(6) 0.0488(19) Uani 1 1 d . .
H32 H 0.8269 0.4991 0.6645 0.080 Uiso 1 1 calc R U
C33 C 0.8505(7) 0.4051(5) 0.5459(6) 0.051(2) Uani 1 1 d . .
H33 H 0.8793 0.3568 0.5828 0.080 Uiso 1 1 calc R U
C34 C 0.8390(8) 0.3916(6) 0.4431(6) 0.061(2) Uani 1 1 d . .
H34 H 0.8591 0.3337 0.4077 0.080 Uiso 1 1 calc R U
C35 C 0.7975(7) 0.4642(6) 0.3927(6) 0.0492(19) Uani 1 1 d . .
H35 H 0.7905 0.4551 0.3221 0.080 Uiso 1 1 calc R U
C36 C 0.6274(5) 0.9200(5) 0.4719(4) 0.0292(12) Uani 1 1 d . .
H36 H 0.6174 0.8499 0.4423 0.080 Uiso 1 1 calc R U
C37 C 0.5666(5) 0.9792(5) 0.4098(5) 0.0336(14) Uani 1 1 d . .
H37 H 0.5151 0.9493 0.3396 0.080 Uiso 1 1 calc R U
C38 C 0.5820(5) 1.0817(5) 0.4513(5) 0.0330(14) Uani 1 1 d . .
H38 H 0.5430 1.1233 0.4096 0.080 Uiso 1 1 calc R U
C39 C 0.6556(5) 1.1224(5) 0.5552(5) 0.0330(13) Uani 1 1 d . .
H39 H 0.6670 1.1923 0.5863 0.080 Uiso 1 1 calc R U
C40 C 0.7122(5) 1.0593(4) 0.6128(4) 0.0278(12) Uani 1 1 d . .
H40 H 0.7621 1.0876 0.6839 0.080 Uiso 1 1 calc R U
C41 C 0.9734(5) 0.7503(5) 0.7602(5) 0.0366(15) Uani 1 1 d . .
H41 H 1.0097 0.7831 0.7292 0.080 Uiso 1 1 calc R U
C42 C 1.0289(6) 0.6893(5) 0.8220(5) 0.0415(16) Uani 1 1 d . .
H42 H 1.1017 0.6808 0.8325 0.080 Uiso 1 1 calc R U
C43 C 0.9772(7) 0.6410(5) 0.8678(6) 0.0481(19) Uani 1 1 d . .
H43 H 1.0137 0.5992 0.9105 0.080 Uiso 1 1 calc R U
C44 C 0.8697(7) 0.6554(6) 0.8500(6) 0.0480(18) Uani 1 1 d . .
H44 H 0.8316 0.6230 0.8799 0.080 Uiso 1 1 calc R U
C45 C 0.8203(6) 0.7178(5) 0.7878(5) 0.0372(15) Uani 1 1 d . .
H45 H 0.7477 0.7280 0.7765 0.080 Uiso 1 1 calc R U
P1 P 0.80463(14) 0.35089(14) 0.84799(14) 0.0352(4) Uani 1 1 d . .
F11 F 0.7120(4) 0.4212(4) 0.8238(5) 0.0694(15) Uani 1 1 d . .
F12 F 0.8918(3) 0.4459(3) 0.9224(3) 0.0447(10) Uani 1 1 d . .
F13 F 0.7836(4) 0.3393(3) 0.9484(3) 0.0521(11) Uani 1 1 d . .
F14 F 0.7171(4) 0.2550(4) 0.7757(3) 0.0560(12) Uani 1 1 d . .
F15 F 0.8269(4) 0.3624(4) 0.7495(4) 0.0616(13) Uani 1 1 d . .
F16 F 0.8973(4) 0.2808(3) 0.8744(4) 0.0528(11) Uani 1 1 d . .
P2 P 0.6280(2) 0.17247(15) 0.18565(16) 0.0509(5) Uani 1 1 d . .
F21 F 0.5065(4) 0.1801(4) 0.1099(4) 0.0642(13) Uani 1 1 d . .
F22 F 0.6712(4) 0.2314(4) 0.1222(5) 0.0676(14) Uani 1 1 d . .
F23 F 0.6302(6) 0.2737(4) 0.2640(5) 0.089(2) Uani 1 1 d . .
F24 F 0.5813(7) 0.1106(5) 0.2429(5) 0.107(3) Uani 1 1 d . .
F25 F 0.6254(5) 0.0703(3) 0.1041(4) 0.0643(14) Uani 1 1 d . .
F26 F 0.7484(6) 0.1632(5) 0.2582(5) 0.110(3) Uani 1 1 d . .

loop_
_atom_site_aniso_label
_atom_site_aniso_U_11
_atom_site_aniso_U_22
_atom_site_aniso_U_33
_atom_site_aniso_U_23
_atom_site_aniso_U_13
_atom_site_aniso_U_12
Ru1 0.0239(2) 0.0216(2) 0.0177(2) 0.00659(17) 0.00561(17) 0.00524(17)
Ru2 0.0265(2) 0.0232(2) 0.0179(2) 0.00662(17) 0.00581(17) 0.00521(18)
Br1 0.0271(3) 0.0346(3) 0.0316(3) 0.0101(3) 0.0107(2) 0.0026(2)
N1 0.032(3) 0.028(2) 0.016(2) 0.0059(19) 0.0080(19) 0.007(2)
N2 0.026(2) 0.025(2) 0.018(2) 0.0047(19) -0.0007(18) 0.0010(19)
N3 0.024(2) 0.029(2) 0.022(2) 0.009(2) 0.0045(19) 0.003(2)
N4 0.024(2) 0.027(2) 0.024(2) 0.009(2) 0.0048(19) 0.0028(19)
N5 0.032(3) 0.026(2) 0.022(2) 0.0102(19) 0.011(2) 0.012(2)
N6 0.028(2) 0.027(2) 0.025(2) 0.010(2) 0.007(2) 0.001(2)
N7 0.026(2) 0.022(2) 0.020(2) 0.0051(18) 0.0081(19) 0.0064(19)
N8 0.031(3) 0.024(2) 0.025(2) 0.006(2) 0.007(2) 0.009(2)
N9 0.025(2) 0.026(2) 0.020(2) 0.0059(19) 0.0095(19) 0.0053(19)
N10 0.035(3) 0.026(3) 0.023(2) 0.003(2) 0.009(2) 0.006(2)
O1 0.025(2) 0.033(2) 0.027(2) 0.0095(18) 0.0098(17) 0.0013(17)
O2 0.026(2) 0.027(2) 0.026(2) 0.0049(17) 0.0100(17) 0.0021(17)
C1 0.035(3) 0.023(3) 0.019(3) 0.008(2) 0.009(2) 0.008(2)
C2 0.029(3) 0.027(3) 0.020(3) 0.008(2) 0.011(2) 0.009(2)
C3 0.022(3) 0.022(3) 0.025(3) 0.009(2) 0.007(2) 0.007(2)
C4 0.024(3) 0.027(3) 0.023(3) 0.008(2) 0.007(2) 0.008(2)
C5 0.026(3) 0.034(3) 0.028(3) 0.011(2) 0.010(2) 0.006(2)
C6 0.037(3) 0.035(3) 0.028(3) 0.005(3) 0.015(3) 0.007(3)
C7 0.032(3) 0.031(3) 0.028(3) 0.005(2) 0.010(3) 0.004(3)
C8 0.029(3) 0.030(3) 0.021(3) 0.008(2) 0.003(2) 0.006(2)
C9 0.031(3) 0.025(3) 0.025(3) 0.009(2) 0.011(2) 0.006(2)
C10 0.037(3) 0.031(3) 0.029(3) 0.007(3) 0.011(3) 0.006(3)
C11 0.036(3) 0.026(3) 0.030(3) 0.005(2) 0.005(3) 0.000(3)
C12 0.035(3) 0.030(3) 0.031(3) 0.006(3) 0.009(3) 0.004(3)
C13 0.027(3) 0.027(3) 0.031(3) 0.009(3) 0.002(2) 0.001(2)
C14 0.027(3) 0.025(3) 0.021(3) 0.007(2) 0.004(2) 0.005(2)
C15 0.028(3) 0.032(3) 0.030(3) 0.009(3) 0.005(2) 0.004(3)
C16 0.030(3) 0.030(3) 0.032(3) 0.003(3) 0.001(3) -0.006(3)
C17 0.038(3) 0.030(3) 0.025(3) 0.007(2) 0.004(3) 0.004(3)
C18 0.026(3) 0.023(3) 0.022(3) 0.006(2) 0.004(2) 0.006(2)
C19 0.036(3) 0.028(3) 0.021(3) 0.009(2) 0.005(2) 0.007(2)
C20 0.040(4) 0.032(3) 0.029(3) 0.005(3) 0.012(3) 0.004(3)
C21 0.048(4) 0.041(4) 0.025(3) 0.006(3) 0.014(3) 0.012(3)
C22 0.041(4) 0.037(3) 0.031(3) 0.010(3) 0.015(3) 0.010(3)
C23 0.031(3) 0.034(3) 0.028(3) 0.010(3) 0.013(2) 0.004(3)
C24 0.029(3) 0.025(3) 0.025(3) 0.008(2) 0.008(2) 0.004(2)
C25 0.045(4) 0.030(3) 0.036(3) 0.000(3) 0.020(3) -0.002(3)
C26 0.028(3) 0.026(3) 0.021(3) 0.006(2) 0.004(2) 0.004(2)
C27 0.026(3) 0.033(3) 0.029(3) 0.013(3) 0.006(2) 0.007(2)
C28 0.039(3) 0.030(3) 0.028(3) 0.014(3) 0.012(3) 0.011(3)
C29 0.037(3) 0.029(3) 0.038(3) 0.017(3) 0.016(3) 0.011(3)
C30 0.028(3) 0.031(3) 0.033(3) 0.017(3) 0.010(2) 0.006(2)
C31 0.050(4) 0.040(4) 0.031(3) 0.018(3) 0.009(3) 0.009(3)
C32 0.064(5) 0.045(4) 0.035(4) 0.020(3) 0.012(3) 0.010(4)
C33 0.072(5) 0.031(4) 0.037(4) 0.014(3) 0.005(4) 0.020(4)
C34 0.094(7) 0.045(4) 0.041(4) 0.016(4) 0.021(4) 0.029(5)
C35 0.068(5) 0.042(4) 0.040(4) 0.019(3) 0.019(4) 0.022(4)
C36 0.030(3) 0.031(3) 0.024(3) 0.006(2) 0.010(2) 0.008(2)
C37 0.039(3) 0.039(3) 0.020(3) 0.009(3) 0.008(2) 0.013(3)
C38 0.040(3) 0.038(3) 0.025(3) 0.012(3) 0.015(3) 0.020(3)
C39 0.036(3) 0.034(3) 0.032(3) 0.015(3) 0.013(3) 0.010(3)
C40 0.029(3) 0.027(3) 0.020(3) 0.002(2) 0.006(2) 0.000(2)
C41 0.037(3) 0.032(3) 0.032(3) 0.011(3) 0.004(3) 0.007(3)
C42 0.045(4) 0.033(3) 0.040(4) 0.014(3) 0.008(3) 0.013(3)
C43 0.060(5) 0.038(4) 0.037(4) 0.019(3) 0.004(3) 0.012(3)
C44 0.068(5) 0.043(4) 0.038(4) 0.021(3) 0.020(4) 0.010(4)
C45 0.047(4) 0.037(3) 0.031(3) 0.015(3) 0.016(3) 0.008(3)
P1 0.0311(8) 0.0393(9) 0.0356(9) 0.0092(7) 0.0145(7) 0.0055(7)
F11 0.036(2) 0.065(3) 0.095(4) 0.018(3) 0.015(2) 0.020(2)
F12 0.035(2) 0.035(2) 0.058(3) 0.0130(19) 0.0136(19) -0.0025(17)
F13 0.056(3) 0.055(3) 0.042(2) -0.003(2) 0.028(2) -0.016(2)
F14 0.051(3) 0.060(3) 0.045(2) -0.011(2) 0.023(2) -0.011(2)
F15 0.066(3) 0.081(3) 0.048(3) 0.028(3) 0.027(2) 0.011(3)
F16 0.055(3) 0.044(2) 0.071(3) 0.027(2) 0.031(2) 0.020(2)
P2 0.0848(16) 0.0376(10) 0.0381(10) 0.0166(8) 0.0287(10) 0.0220(10)
F21 0.069(3) 0.052(3) 0.072(3) 0.016(3) 0.031(3) 0.003(2)
F22 0.073(3) 0.052(3) 0.098(4) 0.041(3) 0.044(3) 0.015(3)
F23 0.115(5) 0.060(3) 0.064(3) -0.009(3) 0.020(3) 0.037(3)
F24 0.214(8) 0.085(4) 0.097(5) 0.059(4) 0.120(5) 0.062(5)
F25 0.122(5) 0.039(2) 0.053(3) 0.015(2) 0.056(3) 0.024(3)
F26 0.125(6) 0.098(5) 0.063(4) 0.012(3) -0.005(4) 0.069(4)

loop_
_atom_type_symbol
_atom_type_description
_atom_type_scat_dispersion_real
_atom_type_scat_dispersion_imag
_atom_type_scat_source
C C 0.0033 0.0016 'International Tables Vol C Tables 4.2.6.8 and 6.1.1.4'
H H 0.0000 0.0000 'International Tables Vol C Tables 4.2.6.8 and 6.1.1.4'
N N 0.0061 0.0033 'International Tables Vol C Tables 4.2.6.8 and 6.1.1.4'
O O 0.0106 0.0060 'International Tables Vol C Tables 4.2.6.8 and 6.1.1.4'
F F 0.0171 0.0103 'International Tables Vol C Tables 4.2.6.8 and 6.1.1.4'
P P 0.1023 0.0942 'International Tables Vol C Tables 4.2.6.8 and 6.1.1.4'
Br Br -0.2901 2.4595 'International Tables Vol C Tables 4.2.6.8 and 6.1.1.4'
Ru Ru -1.2594 0.8363 'International Tables Vol C Tables 4.2.6.8 and 6.1.1.4'

loop_
_geom_angle_atom_site_label_1
_geom_angle_atom_site_label_2
_geom_angle_atom_site_label_3
_geom_angle
N3 Ru1 N1 80.0(2)
N3 Ru1 N4 80.5(2)
N1 Ru1 N4 160.4(2)
N3 Ru1 N8 92.6(2)
N1 Ru1 N8 89.75(19)
N4 Ru1 N8 89.95(18)
N3 Ru1 N7 87.66(18)
N1 Ru1 N7 92.98(18)
N4 Ru1 N7 87.42(18)
N8 Ru1 N7 177.26(19)
N3 Ru1 O1 174.72(18)
N1 Ru1 O1 105.16(18)
N4 Ru1 O1 94.46(18)
N8 Ru1 O1 88.75(18)
N7 Ru1 O1 90.72(17)
N5 Ru2 N2 79.4(2)
N5 Ru2 N6 80.4(2)
N2 Ru2 N6 159.8(2)
N5 Ru2 N9 92.57(18)
N2 Ru2 N9 89.50(18)
N6 Ru2 N9 91.38(18)
N5 Ru2 N10 89.98(19)
N2 Ru2 N10 92.65(19)
N6 Ru2 N10 87.37(19)
N9 Ru2 N10 176.9(2)
N5 Ru2 O2 175.21(18)
N2 Ru2 O2 105.26(17)
N6 Ru2 O2 94.98(18)
N9 Ru2 O2 88.66(17)
N10 Ru2 O2 88.66(18)
N2 N1 C2 109.4(5)
N2 N1 Ru1 136.6(4)
C2 N1 Ru1 114.0(4)
N1 N2 C3 108.9(5)
N1 N2 Ru2 136.7(4)
C3 N2 Ru2 114.4(4)
C8 N3 C4 121.2(5)
C8 N3 Ru1 119.1(4)
C4 N3 Ru1 119.5(4)
C13 N4 C9 118.2(5)
C13 N4 Ru1 128.8(4)
C9 N4 Ru1 113.0(4)
C18 N5 C14 121.9(5)
C18 N5 Ru2 118.4(4)
C14 N5 Ru2 119.7(4)
C23 N6 C19 117.7(5)
C23 N6 Ru2 129.1(4)
C19 N6 Ru2 113.2(4)
C26 N7 C30 117.3(5)
C26 N7 Ru1 121.1(4)
C30 N7 Ru1 121.4(4)
C31 N8 C35 116.5(5)
C31 N8 Ru1 121.1(4)
C35 N8 Ru1 122.3(4)
C36 N9 C40 117.6(5)
C36 N9 Ru2 118.8(4)
C40 N9 Ru2 123.6(4)
C41 N10 C45 117.6(5)
C41 N10 Ru2 123.3(4)
C45 N10 Ru2 119.0(4)
C24 O1 Ru1 143.2(4)
C24 O2 Ru2 142.7(4)
C3 C1 C2 105.4(5)
C3 C1 Br1 128.2(4)
C2 C1 Br1 126.4(4)
N1 C2 C1 107.5(5)
N1 C2 C4 115.1(5)
C1 C2 C4 137.4(6)
N2 C3 C1 108.9(5)
N2 C3 C14 114.8(5)
C1 C3 C14 136.3(6)
N3 C4 C5 119.3(5)
N3 C4 C2 111.4(5)
C5 C4 C2 129.3(6)
C4 C5 C6 119.3(6)
C7 C6 C5 120.6(6)
C8 C7 C6 118.4(6)
N3 C8 C7 121.3(6)
N3 C8 C9 113.2(5)
C7 C8 C9 125.6(5)
C10 C9 N4 120.7(6)
C10 C9 C8 125.2(6)
N4 C9 C8 114.0(5)
C11 C10 C9 120.4(6)
C10 C11 C12 119.1(6)
C11 C12 C13 119.1(6)
N4 C13 C12 122.5(6)
N5 C14 C15 119.0(5)
N5 C14 C3 111.7(5)
C15 C14 C3 129.3(6)
C16 C15 C14 119.8(6)
C17 C16 C15 120.3(6)
C16 C17 C18 119.0(6)
N5 C18 C17 120.0(6)
N5 C18 C19 113.8(5)
C17 C18 C19 126.2(6)
N6 C19 C20 121.2(6)
N6 C19 C18 114.2(5)
C20 C19 C18 124.6(6)
C21 C20 C19 119.9(6)
C22 C21 C20 118.6(6)
C23 C22 C21 120.1(7)
N6 C23 C22 122.5(6)
O1 C24 O2 128.5(6)
O1 C24 C25 115.3(5)
O2 C24 C25 116.1(5)
N7 C26 C27 122.3(5)
C28 C27 C26 119.9(6)
C27 C28 C29 118.4(5)
C28 C29 C30 119.1(6)
N7 C30 C29 122.9(6)
N8 C31 C32 123.7(7)
C33 C32 C31 118.7(7)
C32 C33 C34 119.1(6)
C33 C34 C35 118.5(7)
N8 C35 C34 123.4(7)
N9 C36 C37 122.2(6)
C38 C37 C36 119.5(6)
C37 C38 C39 118.6(5)
C40 C39 C38 118.9(6)
N9 C40 C39 123.2(5)
N10 C41 C42 122.9(7)
C43 C42 C41 119.3(7)
C42 C43 C44 118.5(6)
C45 C44 C43 118.5(7)
N10 C45 C44 123.1(7)
F15 P1 F11 91.0(3)
F15 P1 F16 90.1(3)
F11 P1 F16 178.9(3)
F15 P1 F12 90.3(3)
F11 P1 F12 89.9(3)
F16 P1 F12 89.8(2)
F15 P1 F14 91.0(3)
F11 P1 F14 90.3(3)
F16 P1 F14 89.9(3)
F12 P1 F14 178.7(3)
F15 P1 F13 179.3(3)
F11 P1 F13 89.5(3)
F16 P1 F13 89.4(3)
F12 P1 F13 89.3(2)
F14 P1 F13 89.4(2)
F23 P2 F26 91.6(3)
F23 P2 F24 91.8(4)
F26 P2 F24 91.5(4)
F23 P2 F21 89.7(3)
F26 P2 F21 178.6(4)
F24 P2 F21 89.0(4)
F23 P2 F25 178.9(3)
F26 P2 F25 88.9(3)
F24 P2 F25 89.2(3)
F21 P2 F25 89.8(3)
F23 P2 F22 90.4(4)
F26 P2 F22 90.3(4)
F24 P2 F22 177.2(4)
F21 P2 F22 89.2(3)
F25 P2 F22 88.7(3)

loop_
_geom_bond_atom_site_label_1
_geom_bond_atom_site_label_2
_geom_bond_distance
Ru1 N3 1.934(5)
Ru1 N1 2.020(5)
Ru1 N4 2.056(5)
Ru1 N8 2.089(4)
Ru1 N7 2.105(4)
Ru1 O1 2.156(4)
Ru2 N5 1.945(5)
Ru2 N2 2.034(5)
Ru2 N6 2.059(5)
Ru2 N9 2.092(4)
Ru2 N10 2.102(5)
Ru2 O2 2.154(4)
Br1 C1 1.862(6)
N1 N2 1.330(7)
N1 C2 1.385(8)
N2 C3 1.378(7)
N3 C8 1.345(8)
N3 C4 1.376(8)
N4 C13 1.347(8)
N4 C9 1.384(8)
N5 C18 1.355(7)
N5 C14 1.366(8)
N6 C23 1.356(8)
N6 C19 1.383(8)
N7 C26 1.349(7)
N7 C30 1.352(8)
N8 C31 1.329(8)
N8 C35 1.340(9)
N9 C36 1.350(7)
N9 C40 1.353(7)
N10 C41 1.342(8)
N10 C45 1.354(8)
O1 C24 1.250(7)
O2 C24 1.263(7)
C1 C3 1.394(8)
C1 C2 1.418(8)
C2 C4 1.452(8)
C3 C14 1.459(8)
C4 C5 1.390(8)
C5 C6 1.391(9)
C6 C7 1.387(9)
C7 C8 1.387(9)
C8 C9 1.485(9)
C9 C10 1.382(9)
C10 C11 1.378(9)
C11 C12 1.381(10)
C12 C13 1.391(9)
C14 C15 1.395(8)
C15 C16 1.386(9)
C16 C17 1.382(10)
C17 C18 1.399(9)
C18 C19 1.469(9)
C19 C20 1.389(9)
C20 C21 1.386(10)
C21 C22 1.379(10)
C22 C23 1.376(9)
C24 C25 1.528(9)
C26 C27 1.395(7)
C27 C28 1.371(9)
C28 C29 1.387(9)
C29 C30 1.390(8)
C31 C32 1.391(9)
C32 C33 1.359(11)
C33 C34 1.377(11)
C34 C35 1.384(9)
C36 C37 1.397(8)
C37 C38 1.385(9)
C38 C39 1.388(9)
C39 C40 1.385(8)
C41 C42 1.390(8)
C42 C43 1.383(11)
C43 C44 1.402(12)
C44 C45 1.387(9)
P1 F15 1.590(5)
P1 F11 1.590(5)
P1 F16 1.591(4)
P1 F12 1.594(4)
P1 F14 1.600(5)
P1 F13 1.608(4)
P2 F23 1.568(5)
P2 F26 1.580(6)
P2 F24 1.588(6)
P2 F21 1.598(6)
P2 F25 1.598(5)
P2 F22 1.606(5)
